data_7020588
loop_
_publ_author_name
'Jing, Xue-Hui'
'Yi, Xiu-Chun'
'Gao, En-Qing'
'Blatov, Vladislav A.'

_publ_section_title
;
 Synthesis, structure, topology and magnetic properties of cobalt(ii)
 coordination polymers with 2-nitrobiphenyl-4,4'-dicarboxylic acid and
 bis(pyridyl) ligands.
;
_journal_issue 47
_journal_name_full 'Dalton transactions (Cambridge, England : 2003)'
_journal_page_first 14316
_journal_page_last 14328
_journal_paper_doi 10.1039/c2dt31917a
_journal_volume 41
_journal_year 2012
_chemical_formula_moiety 'C62 H39 Co2 N7 O18'
_chemical_formula_sum 'C62 H39 Co2 N7 O18'
_chemical_formula_weight 1287.86
_chemical_name_systematic
;
?
;
_space_group_IT_number 2
_symmetry_cell_setting triclinic
_symmetry_space_group_name_Hall '-P 1'
_symmetry_space_group_name_H-M 'P -1'
_atom_sites_solution_hydrogens geom
_atom_sites_solution_primary direct
_atom_sites_solution_secondary difmap
_audit_creation_method SHELXL-97
_cell_angle_alpha 102.078(4)
_cell_angle_beta 109.688(4)
_cell_angle_gamma 92.306(4)
_cell_formula_units_Z 1
_cell_length_a 11.2637(15)
_cell_length_b 11.4301(14)
_cell_length_c 12.4309(16)
_cell_measurement_reflns_used 7118
_cell_measurement_temperature 296(2)
_cell_measurement_theta_max 27.42
_cell_measurement_theta_min 2.24
_cell_volume 1462.8(3)
_computing_cell_refinement 'Bruker SMART'
_computing_data_collection 'Bruker SMART'
_computing_data_reduction 'Bruker SAINT'
_computing_molecular_graphics 'Bruker SHELXTL'
_computing_publication_material 'Bruker SHELXTL'
_computing_structure_refinement 'SHELXL-97 (Sheldrick, 1997)'
_computing_structure_solution 'SHELXS-97 (Sheldrick, 1990)'
_diffrn_ambient_temperature 296(2)
_diffrn_measured_fraction_theta_full 0.984
_diffrn_measured_fraction_theta_max 0.984
_diffrn_measurement_device_type 'CCD area detector'
_diffrn_measurement_method 'phi and omega scans'
_diffrn_radiation_monochromator graphite
_diffrn_radiation_source 'fine-focus sealed tube'
_diffrn_radiation_type MoK\a
_diffrn_radiation_wavelength 0.71073
_diffrn_reflns_av_R_equivalents 0.0260
_diffrn_reflns_av_sigmaI/netI 0.0298
_diffrn_reflns_limit_h_max 13
_diffrn_reflns_limit_h_min -12
_diffrn_reflns_limit_k_max 14
_diffrn_reflns_limit_k_min -14
_diffrn_reflns_limit_l_max 15
_diffrn_reflns_limit_l_min -15
_diffrn_reflns_number 17846
_diffrn_reflns_theta_full 26.01
_diffrn_reflns_theta_max 26.01
_diffrn_reflns_theta_min 1.79
_exptl_absorpt_coefficient_mu 0.648
_exptl_absorpt_correction_T_max 0.9380
_exptl_absorpt_correction_T_min 0.8813
_exptl_absorpt_correction_type multi-scan
_exptl_absorpt_process_details SADABS
_exptl_crystal_colour pink
_exptl_crystal_density_diffrn 1.462
_exptl_crystal_density_method 'not measured'
_exptl_crystal_description sheet
_exptl_crystal_F_000 658
_exptl_crystal_size_max 0.20
_exptl_crystal_size_mid 0.15
_exptl_crystal_size_min 0.10
_refine_diff_density_max 0.310
_refine_diff_density_min -0.403
_refine_diff_density_rms 0.051
_refine_ls_extinction_method none
_refine_ls_goodness_of_fit_ref 0.953
_refine_ls_hydrogen_treatment mixed
_refine_ls_matrix_type full
_refine_ls_number_parameters 511
_refine_ls_number_reflns 5655
_refine_ls_number_restraints 6
_refine_ls_restrained_S_all 0.954
_refine_ls_R_factor_all 0.0543
_refine_ls_R_factor_gt 0.0373
_refine_ls_shift/su_max 0.001
_refine_ls_shift/su_mean 0.000
_refine_ls_structure_factor_coef Fsqd
_refine_ls_weighting_details 'calc w=1/[\s^2^(Fo^2^)+(0.0463P)^2^+1.5965P] where P=(Fo^2^+2Fc^2^)/3'
_refine_ls_weighting_scheme calc
_refine_ls_wR_factor_gt 0.0930
_refine_ls_wR_factor_ref 0.1061
_reflns_number_gt 4542
_reflns_number_total 5655
_reflns_threshold_expression >2sigma(I)
_cod_data_source_file c2dt31917a.txt
_cod_data_source_block 1
_cod_depositor_comments
;
The following automatic conversions were performed:

'_symmetry_cell_setting' value 'Triclinic' changed to 'triclinic'
according to /home/saulius/struct/CIF-dictionaries/cif_core.dic
dictionary named 'cif_core.dic' version 2.4.2 from 2011-04-26.

Automatic conversion script
Id: cif_fix_values 1891 2012-01-12 08:04:46Z andrius 
;
_cod_original_sg_symbol_H-M P-1
_cod_database_code 7020588

loop_
_symmetry_equiv_pos_as_xyz
'x, y, z'
'-x, -y, -z'

loop_
_atom_site_label
_atom_site_type_symbol
_atom_site_fract_x
_atom_site_fract_y
_atom_site_fract_z
_atom_site_U_iso_or_equiv
_atom_site_adp_type
_atom_site_occupancy
_atom_site_symmetry_multiplicity
_atom_site_calc_flag
_atom_site_refinement_flags
_atom_site_disorder_assembly
_atom_site_disorder_group
Co1 Co 0.14473(3) 0.51405(3) 0.41999(3) 0.03285(11) Uani 1 1 d . . .
C1 C -0.1478(2) 0.4311(2) 0.3355(2) 0.0344(5) Uani 1 1 d . . .
C2 C -0.1990(3) 0.3434(2) 0.2175(2) 0.0395(6) Uani 1 1 d . . .
C3 C -0.3075(3) 0.2643(3) 0.1860(3) 0.0589(9) Uani 1 1 d . . .
H3A H -0.3547 0.2704 0.2352 0.071 Uiso 1 1 calc R . .
C4 C -0.3469(3) 0.1766(3) 0.0825(3) 0.0681(10) Uani 1 1 d . . .
H4A H -0.4205 0.1244 0.0629 0.082 Uiso 1 1 calc R . .
C5 C -0.2792(3) 0.1644(3) 0.0067(2) 0.0514(7) Uani 1 1 d . . .
C6 C -0.1737(3) 0.2472(3) 0.0384(3) 0.0558(8) Uani 1 1 d . . .
C7 C -0.1336(3) 0.3367(3) 0.1407(3) 0.0495(7) Uani 1 1 d . . .
H7A H -0.0631 0.3921 0.1579 0.059 Uiso 1 1 calc R . .
C8 C -0.3235(3) 0.0677(3) -0.1039(3) 0.0533(8) Uani 1 1 d . . .
C9 C -0.3331(3) -0.0529(3) -0.1003(3) 0.0602(8) Uani 1 1 d . . .
C10 C -0.3811(3) -0.1430(3) -0.2024(3) 0.0536(8) Uani 1 1 d . . .
H10A H -0.3884 -0.2232 -0.1984 0.064 Uiso 1 1 calc R . .
C11 C -0.4181(3) -0.1140(2) -0.3104(2) 0.0444(6) Uani 1 1 d . . .
C12 C -0.4693(3) -0.2085(3) -0.4231(3) 0.0497(7) Uani 1 1 d . . .
C13 C -0.4084(3) 0.0058(3) -0.3148(3) 0.0577(8) Uani 1 1 d . . .
H13A H -0.4333 0.0261 -0.3872 0.069 Uiso 1 1 calc R . .
C14 C -0.3618(4) 0.0955(3) -0.2123(3) 0.0628(9) Uani 1 1 d . . .
H14A H -0.3563 0.1757 -0.2165 0.075 Uiso 1 1 calc R . .
C15 C 0.2786(3) 0.5080(2) 0.2927(2) 0.0364(6) Uani 1 1 d . A .
C16 C 0.3467(3) 0.5068(2) 0.2079(2) 0.0406(6) Uani 1 1 d . . .
C17 C 0.2968(7) 0.4284(6) 0.0938(6) 0.0430(15) Uani 0.50 1 d P A 1
H17A H 0.2204 0.3797 0.0720 0.052 Uiso 0.50 1 calc PR A 1
C17' C 0.2771(7) 0.4912(7) 0.0946(6) 0.0484(16) Uani 0.50 1 d P A 2
H17B H 0.1889 0.4822 0.0702 0.058 Uiso 0.50 1 calc PR A 2
C18 C 0.3591(7) 0.4228(7) 0.0147(6) 0.0487(17) Uani 0.50 1 d P A 1
C18' C 0.3365(7) 0.4884(8) 0.0131(6) 0.0554(18) Uani 0.50 1 d P A 2
H18A H 0.2863 0.4774 -0.0657 0.066 Uiso 0.50 1 calc PR A 2
C19 C 0.4682(3) 0.5014(3) 0.0440(3) 0.0504(7) Uani 1 1 d . . .
C20 C 0.5119(7) 0.5821(8) 0.1445(7) 0.0606(19) Uani 0.50 1 d P A 1
C20' C 0.5378(6) 0.5184(7) 0.1709(6) 0.0465(15) Uani 0.50 1 d P A 2
H20B H 0.6261 0.5277 0.1982 0.056 Uiso 0.50 1 calc PR A 2
C21 C 0.4569(7) 0.5826(7) 0.2291(6) 0.0535(18) Uani 0.50 1 d P A 1
H21A H 0.4947 0.6351 0.3026 0.064 Uiso 0.50 1 calc PR A 1
C21' C 0.4766(7) 0.5212(7) 0.2515(6) 0.0474(16) Uani 0.50 1 d P A 2
H21B H 0.5219 0.5324 0.3315 0.057 Uiso 0.50 1 calc PR A 2
C22 C 0.0657(3) 0.7385(2) 0.3246(3) 0.0505(7) Uani 1 1 d . . .
H22A H 0.0153 0.6796 0.2592 0.061 Uiso 1 1 calc R . .
C23 C 0.0612(3) 0.8576(2) 0.3189(3) 0.0512(7) Uani 1 1 d . . .
H23A H 0.0086 0.8773 0.2511 0.061 Uiso 1 1 calc R . .
C24 C 0.1352(3) 0.9474(2) 0.4142(3) 0.0407(6) Uani 1 1 d . . .
C25 C 0.2107(3) 0.9106(2) 0.5102(3) 0.0578(8) Uani 1 1 d . . .
H25A H 0.2626 0.9673 0.5767 0.069 Uiso 1 1 calc R . .
C26 C 0.2100(3) 0.7904(2) 0.5082(3) 0.0557(8) Uani 1 1 d . . .
H26A H 0.2632 0.7683 0.5743 0.067 Uiso 1 1 calc R . .
C27 C 0.1357(3) 1.0775(2) 0.4140(3) 0.0404(6) Uani 1 1 d . . .
C28 C 0.1158(3) 1.1175(2) 0.3131(3) 0.0515(7) Uani 1 1 d . . .
H28A H 0.0976 1.0624 0.2413 0.062 Uiso 1 1 calc R . .
C29 C 0.1230(3) 1.2400(2) 0.3188(3) 0.0482(7) Uani 1 1 d . . .
H29A H 0.1100 1.2649 0.2495 0.058 Uiso 1 1 calc R . .
C30 C 0.1658(4) 1.2848(2) 0.5147(3) 0.0613(9) Uani 1 1 d . . .
H30A H 0.1829 1.3415 0.5852 0.074 Uiso 1 1 calc R . .
C31 C 0.1609(4) 1.1646(2) 0.5167(3) 0.0613(9) Uani 1 1 d . . .
H31A H 0.1746 1.1422 0.5873 0.074 Uiso 1 1 calc R . .
N1 N -0.0853(4) 0.2299(5) -0.0235(3) 0.0648(13) Uani 0.640(4) 1 d P . .
N1' N -0.2689(13) -0.0840(9) 0.0012(9) 0.098(4) Uani 0.360(4) 1 d PD . .
N3 N 0.1377(2) 0.70348(17) 0.4176(2) 0.0389(5) Uani 1 1 d . . .
N4 N 0.1475(2) 1.32404(17) 0.4178(2) 0.0391(5) Uani 1 1 d . . .
O1 O -0.04670(18) 0.49669(15) 0.36146(16) 0.0421(4) Uani 1 1 d . . .
O2 O -0.21198(18) 0.43240(15) 0.40158(15) 0.0400(4) Uani 1 1 d . . .
O3 O -0.0458(5) 0.3173(5) -0.0452(4) 0.117(2) Uani 0.640(4) 1 d P . .
O3' O -0.3228(14) -0.1567(13) 0.0292(10) 0.175(6) Uani 0.360(4) 1 d PD . .
O4 O -0.0549(5) 0.1295(5) -0.0524(4) 0.1028(17) Uani 0.640(4) 1 d P . .
O4' O -0.1652(12) -0.0380(12) 0.0693(12) 0.196(8) Uani 0.360(4) 1 d PD . .
O5 O -0.4854(3) -0.1881(2) -0.5175(2) 0.0800(8) Uani 1 1 d . . .
O6 O -0.4964(2) -0.31475(19) -0.4071(2) 0.0611(6) Uani 1 1 d . . .
H6 H -0.537(3) -0.358(3) -0.476(3) 0.073(11) Uiso 1 1 d . . .
O7 O 0.16068(19) 0.47800(16) 0.25167(16) 0.0441(4) Uani 1 1 d . . .
O8 O 0.33636(19) 0.53735(16) 0.40161(16) 0.0461(5) Uani 1 1 d . . .
N2 N 0.3105(9) 0.3203(9) -0.0887(7) 0.061(3) Uani 0.319(5) 1 d PD . .
O9 O 0.3802(17) 0.2488(16) -0.1081(14) 0.104(7) Uani 0.319(5) 1 d PD . .
O10 O 0.2048(9) 0.3202(12) -0.1550(9) 0.133(6) Uani 0.319(5) 1 d PD . .
O10' O 0.693(2) 0.706(3) 0.2444(17) 0.168(14) Uani 0.181(5) 1 d P . 1
N2' N 0.6002(16) 0.6952(19) 0.1646(17) 0.070(6) Uani 0.181(5) 1 d P . 1
O9' O 0.589(3) 0.763(2) 0.100(3) 0.098(10) Uani 0.181(5) 1 d P . 1

loop_
_atom_site_aniso_label
_atom_site_aniso_U_11
_atom_site_aniso_U_22
_atom_site_aniso_U_33
_atom_site_aniso_U_23
_atom_site_aniso_U_13
_atom_site_aniso_U_12
Co1 0.0446(2) 0.02234(16) 0.03684(19) 0.00432(12) 0.02279(15) 0.00232(13)
C1 0.0422(15) 0.0266(11) 0.0369(13) 0.0082(10) 0.0165(11) 0.0066(10)
C2 0.0411(15) 0.0387(13) 0.0370(14) 0.0017(11) 0.0165(12) 0.0010(11)
C3 0.0558(19) 0.071(2) 0.0446(17) -0.0066(15) 0.0262(15) -0.0178(16)
C4 0.065(2) 0.078(2) 0.0487(18) -0.0118(16) 0.0248(16) -0.0321(18)
C5 0.0560(19) 0.0514(16) 0.0382(15) -0.0039(12) 0.0158(14) -0.0055(14)
C6 0.0568(19) 0.0602(18) 0.0478(17) -0.0062(14) 0.0277(15) -0.0048(15)
C7 0.0492(17) 0.0481(16) 0.0480(17) -0.0028(13) 0.0234(14) -0.0093(13)
C8 0.0578(19) 0.0535(17) 0.0392(16) -0.0058(13) 0.0170(14) -0.0072(14)
C9 0.070(2) 0.0579(19) 0.0405(17) 0.0035(14) 0.0100(15) -0.0034(16)
C10 0.061(2) 0.0465(16) 0.0452(17) 0.0058(13) 0.0131(14) -0.0011(14)
C11 0.0448(16) 0.0449(15) 0.0409(15) 0.0010(12) 0.0179(13) -0.0007(12)
C12 0.0573(19) 0.0455(16) 0.0420(17) 0.0020(12) 0.0173(14) 0.0034(13)
C13 0.081(2) 0.0482(17) 0.0368(15) 0.0029(13) 0.0170(15) -0.0048(15)
C14 0.089(3) 0.0447(16) 0.0479(18) 0.0013(13) 0.0232(17) -0.0051(16)
C15 0.0483(17) 0.0243(11) 0.0430(15) 0.0054(10) 0.0257(13) 0.0045(11)
C16 0.0440(16) 0.0398(14) 0.0447(16) 0.0085(11) 0.0248(13) 0.0056(12)
C17 0.045(4) 0.042(3) 0.042(3) 0.001(3) 0.023(3) -0.003(3)
C17' 0.042(4) 0.064(5) 0.050(4) 0.017(4) 0.026(3) 0.012(4)
C18 0.053(4) 0.059(4) 0.037(3) 0.006(3) 0.023(3) 0.002(4)
C18' 0.053(4) 0.084(6) 0.037(3) 0.021(4) 0.021(3) 0.014(4)
C19 0.0487(18) 0.0584(18) 0.0507(17) 0.0099(14) 0.0279(14) 0.0050(14)
C20 0.058(5) 0.077(5) 0.048(4) -0.004(4) 0.035(4) -0.016(4)
C20' 0.036(3) 0.064(4) 0.044(4) 0.014(3) 0.020(3) 0.007(3)
C21 0.058(4) 0.062(5) 0.038(4) -0.008(3) 0.029(3) -0.017(4)
C21' 0.057(4) 0.057(4) 0.037(3) 0.017(3) 0.025(3) 0.007(3)
C22 0.070(2) 0.0287(13) 0.0477(17) 0.0053(12) 0.0178(15) -0.0010(13)
C23 0.069(2) 0.0334(14) 0.0517(17) 0.0150(12) 0.0182(15) 0.0060(13)
C24 0.0465(16) 0.0240(12) 0.0589(17) 0.0090(11) 0.0284(14) 0.0040(11)
C25 0.066(2) 0.0265(13) 0.064(2) 0.0043(13) 0.0065(16) 0.0005(13)
C26 0.064(2) 0.0284(13) 0.0601(19) 0.0103(13) 0.0037(16) 0.0020(13)
C27 0.0453(16) 0.0258(12) 0.0592(17) 0.0123(11) 0.0284(13) 0.0075(11)
C28 0.072(2) 0.0267(13) 0.0540(18) 0.0044(12) 0.0237(16) 0.0041(13)
C29 0.070(2) 0.0289(13) 0.0496(16) 0.0113(12) 0.0253(15) 0.0059(13)
C30 0.113(3) 0.0273(13) 0.0566(19) 0.0068(12) 0.0474(19) 0.0168(15)
C31 0.113(3) 0.0324(14) 0.0591(19) 0.0184(13) 0.050(2) 0.0205(16)
N1 0.063(3) 0.082(3) 0.039(2) -0.015(2) 0.027(2) -0.019(2)
N1' 0.140(11) 0.065(6) 0.062(6) 0.008(5) 0.005(7) -0.004(6)
N3 0.0461(13) 0.0236(10) 0.0502(13) 0.0077(9) 0.0221(11) 0.0032(9)
N4 0.0537(14) 0.0238(10) 0.0494(13) 0.0109(9) 0.0289(11) 0.0076(9)
O1 0.0448(11) 0.0330(9) 0.0463(11) 0.0016(8) 0.0188(9) -0.0016(8)
O2 0.0500(11) 0.0347(9) 0.0377(10) 0.0036(7) 0.0218(9) 0.0007(8)
O3 0.142(5) 0.126(4) 0.092(4) -0.019(3) 0.087(4) -0.044(4)
O3' 0.237(17) 0.178(14) 0.093(8) 0.061(9) 0.020(9) 0.030(12)
O4 0.101(4) 0.123(4) 0.090(3) -0.004(3) 0.057(3) 0.032(3)
O4' 0.172(13) 0.163(12) 0.156(12) 0.059(9) -0.074(10) -0.006(10)
O5 0.132(2) 0.0597(14) 0.0412(13) 0.0000(11) 0.0303(14) -0.0066(14)
O6 0.0847(17) 0.0409(11) 0.0445(13) -0.0008(10) 0.0138(12) -0.0019(11)
O7 0.0490(12) 0.0449(10) 0.0443(11) 0.0075(8) 0.0267(9) -0.0027(9)
O8 0.0541(12) 0.0438(10) 0.0419(11) -0.0006(8) 0.0258(9) 0.0037(9)
N2 0.061(6) 0.082(7) 0.039(5) -0.004(4) 0.029(4) -0.014(5)
O9 0.150(16) 0.090(10) 0.056(7) -0.013(6) 0.033(8) 0.042(9)
O10 0.060(6) 0.206(13) 0.078(7) -0.051(7) 0.008(5) -0.006(7)
O10' 0.16(2) 0.24(3) 0.062(12) 0.020(14) 0.010(13) -0.12(2)
N2' 0.054(10) 0.115(17) 0.035(9) 0.009(10) 0.016(8) -0.011(9)
O9' 0.107(16) 0.048(10) 0.18(3) 0.051(13) 0.090(17) 0.008(10)

loop_
_atom_type_symbol
_atom_type_description
_atom_type_scat_dispersion_real
_atom_type_scat_dispersion_imag
_atom_type_scat_source
C C 0.0033 0.0016 'International Tables Vol C Tables 4.2.6.8 and 6.1.1.4'
H H 0.0000 0.0000 'International Tables Vol C Tables 4.2.6.8 and 6.1.1.4'
Co Co 0.3494 0.9721 'International Tables Vol C Tables 4.2.6.8 and 6.1.1.4'
N N 0.0061 0.0033 'International Tables Vol C Tables 4.2.6.8 and 6.1.1.4'
O O 0.0106 0.0060 'International Tables Vol C Tables 4.2.6.8 and 6.1.1.4'

loop_
_geom_angle_atom_site_label_1
_geom_angle_atom_site_label_2
_geom_angle_atom_site_label_3
_geom_angle
_geom_angle_site_symmetry_1
_geom_angle_site_symmetry_3
O1 Co1 O2 108.90(7) . 2_566
O1 Co1 O7 95.96(8) . .
O2 Co1 O7 154.75(8) 2_566 .
O1 Co1 N4 91.95(8) . 1_545
O2 Co1 N4 93.97(8) 2_566 1_545
O7 Co1 N4 89.45(8) . 1_545
O1 Co1 N3 86.91(8) . .
O2 Co1 N3 87.38(8) 2_566 .
O7 Co1 N3 89.63(8) . .
N4 Co1 N3 178.45(9) 1_545 .
O1 Co1 O8 154.46(8) . .
O2 Co1 O8 95.24(7) 2_566 .
O7 Co1 O8 59.53(7) . .
N4 Co1 O8 94.65(8) 1_545 .
N3 Co1 O8 85.96(8) . .
O1 C1 O2 124.6(2) . .
O1 C1 C2 118.7(2) . .
O2 C1 C2 116.7(2) . .
C3 C2 C7 118.7(2) . .
C3 C2 C1 121.3(2) . .
C7 C2 C1 119.9(2) . .
C4 C3 C2 120.8(3) . .
C4 C3 H3A 119.6 . .
C2 C3 H3A 119.6 . .
C3 C4 C5 121.4(3) . .
C3 C4 H4A 119.3 . .
C5 C4 H4A 119.3 . .
C6 C5 C4 116.5(3) . .
C6 C5 C8 123.4(3) . .
C4 C5 C8 120.1(3) . .
C7 C6 C5 123.0(3) . .
C7 C6 N1 115.6(3) . .
C5 C6 N1 120.3(3) . .
C6 C7 C2 119.4(3) . .
C6 C7 H7A 120.3 . .
C2 C7 H7A 120.3 . .
C14 C8 C9 118.3(3) . .
C14 C8 C5 121.0(3) . .
C9 C8 C5 120.6(3) . .
N1' C9 C10 118.3(5) . .
N1' C9 C8 118.9(5) . .
C10 C9 C8 121.1(3) . .
C11 C10 C9 120.0(3) . .
C11 C10 H10A 120.0 . .
C9 C10 H10A 120.0 . .
C10 C11 C13 119.3(3) . .
C10 C11 C12 121.8(3) . .
C13 C11 C12 118.9(3) . .
O5 C12 O6 124.2(3) . .
O5 C12 C11 123.2(3) . .
O6 C12 C11 112.6(3) . .
C14 C13 C11 120.4(3) . .
C14 C13 H13A 119.8 . .
C11 C13 H13A 119.8 . .
C8 C14 C13 121.0(3) . .
C8 C14 H14A 119.5 . .
C13 C14 H14A 119.5 . .
O8 C15 O7 120.3(2) . .
O8 C15 C16 121.7(2) . .
O7 C15 C16 118.0(2) . .
C17' C16 C21' 124.0(5) . .
C17' C16 C21 106.9(5) . .
C21' C16 C21 34.4(3) . .
C17' C16 C17 31.8(3) . .
C21' C16 C17 112.1(4) . .
C21 C16 C17 114.8(4) . .
C17' C16 C15 117.9(4) . .
C21' C16 C15 118.0(4) . .
C21 C16 C15 125.0(3) . .
C17 C16 C15 120.1(3) . .
C18 C17 C16 121.5(6) . .
C18 C17 H17A 119.2 . .
C16 C17 H17A 119.2 . .
C16 C17' C18' 119.7(6) . .
C16 C17' H17B 120.1 . .
C18' C17' H17B 120.1 . .
C17 C18 C19 119.2(6) . .
C17 C18 N2 114.7(6) . .
C19 C18 N2 125.5(6) . .
C17' C18' C19 122.9(6) . .
C17' C18' H18A 118.5 . .
C19 C18' H18A 118.5 . .
C20 C19 C18 121.2(5) . .
C20 C19 C18' 105.4(5) . .
C18 C19 C18' 33.6(3) . .
C20 C19 C20' 36.3(4) . .
C18 C19 C20' 107.5(4) . .
C18' C19 C20' 113.8(4) . .
C20 C19 C19 119.7(4) . 2_665
C18 C19 C19 119.0(4) . 2_665
C18' C19 C19 122.8(4) . 2_665
C20' C19 C19 123.5(4) . 2_665
C19 C20 C21 120.3(6) . .
C19 C20 N2' 122.9(9) . .
C21 C20 N2' 115.2(9) . .
C21' C20' C19 122.5(6) . .
C21' C20' H20B 118.7 . .
C19 C20' H20B 118.7 . .
C20 C21 C16 122.4(6) . .
C20 C21 H21A 118.8 . .
C16 C21 H21A 118.8 . .
C16 C21' C20' 117.0(6) . .
C16 C21' H21B 121.5 . .
C20' C21' H21B 121.5 . .
N3 C22 C23 123.7(3) . .
N3 C22 H22A 118.2 . .
C23 C22 H22A 118.2 . .
C22 C23 C24 119.7(3) . .
C22 C23 H23A 120.1 . .
C24 C23 H23A 120.1 . .
C25 C24 C23 116.4(2) . .
C25 C24 C27 120.9(2) . .
C23 C24 C27 122.6(3) . .
C26 C25 C24 120.1(3) . .
C26 C25 H25A 120.0 . .
C24 C25 H25A 120.0 . .
N3 C26 C25 123.9(3) . .
N3 C26 H26A 118.0 . .
C25 C26 H26A 118.0 . .
C28 C27 C31 116.7(2) . .
C28 C27 C24 122.1(2) . .
C31 C27 C24 121.1(3) . .
C27 C28 C29 119.7(3) . .
C27 C28 H28A 120.2 . .
C29 C28 H28A 120.2 . .
N4 C29 C28 123.6(3) . .
N4 C29 H29A 118.2 . .
C28 C29 H29A 118.2 . .
N4 C30 C31 123.7(3) . .
N4 C30 H30A 118.1 . .
C31 C30 H30A 118.1 . .
C30 C31 C27 119.9(3) . .
C30 C31 H31A 120.0 . .
C27 C31 H31A 120.0 . .
O3 N1 O4 122.8(5) . .
O3 N1 C6 116.5(5) . .
O4 N1 C6 120.6(5) . .
O3' N1' O4' 117.2(12) . .
O3' N1' C9 117.0(11) . .
O4' N1' C9 125.5(11) . .
C22 N3 C26 116.2(2) . .
C22 N3 Co1 122.04(17) . .
C26 N3 Co1 121.73(19) . .
C30 N4 C29 116.3(2) . .
C30 N4 Co1 121.46(17) . 1_565
C29 N4 Co1 122.12(18) . 1_565
C1 O1 Co1 147.93(17) . .
C1 O2 Co1 126.34(17) . 2_566
C12 O6 H6 105(2) . .
C15 O7 Co1 93.20(15) . .
C15 O8 Co1 86.86(16) . .
O10 N2 O9 123.6(10) . .
O10 N2 C18 116.4(9) . .
O9 N2 C18 119.6(10) . .
O10 N2 O9' 130.2(16) . 2_665
O9 N2 O9' 6.7(19) . 2_665
C18 N2 O9' 113.0(15) . 2_665
O10 N2 N2' 107.1(10) . 2_665
O9 N2 N2' 44.3(12) . 2_665
C18 N2 N2' 112.6(9) . 2_665
O9' N2 N2' 45.7(15) 2_665 2_665
O10 N2 O10' 69.4(11) . 2_665
O9 N2 O10' 68.0(14) . 2_665
C18 N2 O10' 134.0(9) . 2_665
O9' N2 O10' 72.7(17) 2_665 2_665
N2' N2 O10' 37.8(10) 2_665 2_665
O9' O9 N2' 97(8) 2_665 2_665
O9' O9 N2 151(7) 2_665 .
N2' O9 N2 86.6(17) 2_665 .
O9' O9 O10' 124(8) 2_665 2_665
N2' O9 O10' 37.8(11) 2_665 2_665
N2 O9 O10' 74.1(14) . 2_665
N2 O10 O10' 73.0(9) . 2_665
N2' O10' O9 36.1(13) . 2_665
N2' O10' O10 94.6(15) . 2_665
O9 O10' O10 70.7(9) 2_665 2_665
N2' O10' N2 57.2(12) . 2_665
O9 O10' N2 37.9(6) 2_665 2_665
O10 O10' N2 37.6(6) 2_665 2_665
O9 N2' O10' 106(2) 2_665 .
O9 N2' O9' 18(2) 2_665 .
O10' N2' O9' 119(2) . .
O9 N2' C20 135.6(18) 2_665 .
O10' N2' C20 113(2) . .
O9' N2' C20 127(2) . .
O9 N2' N2 49.0(10) 2_665 2_665
O10' N2' N2 85.0(16) . 2_665
O9' N2' N2 64.9(17) . 2_665
C20 N2' N2 114.1(13) . 2_665
O9 O9' N2' 66(7) 2_665 .
O9 O9' N2 22(6) 2_665 2_665
N2' O9' N2 69.5(19) . 2_665

loop_
_geom_bond_atom_site_label_1
_geom_bond_atom_site_label_2
_geom_bond_distance
_geom_bond_site_symmetry_2
Co1 O1 2.0165(19) .
Co1 O2 2.0323(18) 2_566
Co1 O7 2.1163(18) .
Co1 N4 2.1680(19) 1_545
Co1 N3 2.176(2) .
Co1 O8 2.2568(19) .
C1 O1 1.244(3) .
C1 O2 1.262(3) .
C1 C2 1.502(3) .
C2 C3 1.380(4) .
C2 C7 1.382(4) .
C3 C4 1.378(4) .
C3 H3A 0.9300 .
C4 C5 1.389(4) .
C4 H4A 0.9300 .
C5 C6 1.379(4) .
C5 C8 1.489(4) .
C6 C7 1.378(4) .
C6 N1 1.446(5) .
C7 H7A 0.9300 .
C8 C14 1.379(4) .
C8 C9 1.389(4) .
C9 N1' 1.354(11) .
C9 C10 1.383(4) .
C10 C11 1.380(4) .
C10 H10A 0.9300 .
C11 C13 1.384(4) .
C11 C12 1.495(4) .
C12 O5 1.201(4) .
C12 O6 1.311(4) .
C13 C14 1.381(4) .
C13 H13A 0.9300 .
C14 H14A 0.9300 .
C15 O8 1.252(3) .
C15 O7 1.255(3) .
C15 C16 1.497(4) .
C16 C17' 1.330(8) .
C16 C21' 1.367(8) .
C16 C21 1.399(7) .
C16 C17 1.422(7) .
C17 C18 1.381(10) .
C17 H17A 0.9300 .
C17' C18' 1.386(10) .
C17' H17B 0.9300 .
C18 C19 1.386(8) .
C18 N2 1.473(11) .
C18' C19 1.394(8) .
C18' H18A 0.9300 .
C19 C20 1.312(8) .
C19 C20' 1.472(7) .
C19 C19 1.492(6) 2_665
C20 C21 1.388(9) .
C20 N2' 1.52(2) .
C20' C21' 1.391(9) .
C20' H20B 0.9300 .
C21 H21A 0.9300 .
C21' H21B 0.9300 .
C22 N3 1.321(4) .
C22 C23 1.380(4) .
C22 H22A 0.9300 .
C23 C24 1.382(4) .
C23 H23A 0.9300 .
C24 C25 1.371(4) .
C24 C27 1.488(3) .
C25 C26 1.368(4) .
C25 H25A 0.9300 .
C26 N3 1.329(3) .
C26 H26A 0.9300 .
C27 C28 1.374(4) .
C27 C31 1.380(4) .
C28 C29 1.386(4) .
C28 H28A 0.9300 .
C29 N4 1.330(3) .
C29 H29A 0.9300 .
C30 N4 1.327(4) .
C30 C31 1.378(4) .
C30 H30A 0.9300 .
C31 H31A 0.9300 .
N1 O3 1.195(6) .
N1 O4 1.227(6) .
N1' O3' 1.184(12) .
N1' O4' 1.207(12) .
N4 Co1 2.1680(19) 1_565
O2 Co1 2.0323(18) 2_566
O6 H6 0.85(4) .
N2 O10 1.198(10) .
N2 O9 1.199(14) .
N2 O9' 1.53(3) 2_665
N2 N2' 1.586(18) 2_665
N2 O10' 1.88(2) 2_665
O9 O9' 0.37(4) 2_665
O9 N2' 1.11(2) 2_665
O9 O10' 1.81(3) 2_665
O10 O10' 1.84(3) 2_665
O10' N2' 1.16(3) .
O10' O9 1.81(3) 2_665
O10' O10 1.84(3) 2_665
O10' N2 1.88(2) 2_665
N2' O9 1.11(3) 2_665
N2' O9' 1.21(4) .
N2' N2 1.586(18) 2_665
O9' O9 0.37(4) 2_665
O9' N2 1.53(3) 2_665

loop_
_geom_hbond_atom_site_label_D
_geom_hbond_atom_site_label_H
_geom_hbond_atom_site_label_A
_geom_hbond_distance_DH
_geom_hbond_distance_HA
_geom_hbond_distance_DA
_geom_hbond_angle_DHA
_geom_hbond_site_symmetry_A
O6 H6 O8 0.85(4) 1.85(4) 2.665(3) 160(4) 1_444

loop_
_geom_torsion_atom_site_label_1
_geom_torsion_atom_site_label_2
_geom_torsion_atom_site_label_3
_geom_torsion_atom_site_label_4
_geom_torsion
_geom_torsion_site_symmetry_1
_geom_torsion_site_symmetry_4
O1 C1 C2 C3 176.9(3) . .
O2 C1 C2 C3 -3.1(4) . .
O1 C1 C2 C7 0.2(4) . .
O2 C1 C2 C7 -179.8(3) . .
C7 C2 C3 C4 3.0(5) . .
C1 C2 C3 C4 -173.7(3) . .
C2 C3 C4 C5 0.1(6) . .
C3 C4 C5 C6 -2.3(6) . .
C3 C4 C5 C8 179.3(3) . .
C4 C5 C6 C7 1.5(5) . .
C8 C5 C6 C7 179.8(3) . .
C4 C5 C6 N1 169.4(4) . .
C8 C5 C6 N1 -12.3(6) . .
C5 C6 C7 C2 1.6(5) . .
N1 C6 C7 C2 -166.8(4) . .
C3 C2 C7 C6 -3.9(5) . .
C1 C2 C7 C6 172.9(3) . .
C6 C5 C8 C14 -62.3(5) . .
C4 C5 C8 C14 116.0(4) . .
C6 C5 C8 C9 121.0(4) . .
C4 C5 C8 C9 -60.8(5) . .
C14 C8 C9 N1' 164.1(8) . .
C5 C8 C9 N1' -19.0(8) . .
C14 C8 C9 C10 -0.6(5) . .
C5 C8 C9 C10 176.2(3) . .
N1' C9 C10 C11 -163.7(7) . .
C8 C9 C10 C11 1.2(5) . .
C9 C10 C11 C13 -0.9(5) . .
C9 C10 C11 C12 179.5(3) . .
C10 C11 C12 O5 -169.1(3) . .
C13 C11 C12 O5 11.3(5) . .
C10 C11 C12 O6 11.9(4) . .
C13 C11 C12 O6 -167.7(3) . .
C10 C11 C13 C14 0.2(5) . .
C12 C11 C13 C14 179.8(3) . .
C9 C8 C14 C13 -0.2(5) . .
C5 C8 C14 C13 -177.0(3) . .
C11 C13 C14 C8 0.4(6) . .
O8 C15 C16 C17' -170.8(4) . .
O7 C15 C16 C17' 9.6(5) . .
O8 C15 C16 C21' 9.6(5) . .
O7 C15 C16 C21' -170.1(4) . .
O8 C15 C16 C21 -30.2(6) . .
O7 C15 C16 C21 150.1(5) . .
O8 C15 C16 C17 152.8(4) . .
O7 C15 C16 C17 -26.8(5) . .
C17' C16 C17 C18 86.5(11) . .
C21' C16 C17 C18 -33.0(9) . .
C21 C16 C17 C18 4.5(9) . .
C15 C16 C17 C18 -178.2(6) . .
C21' C16 C17' C18' 0.2(10) . .
C21 C16 C17' C18' 33.6(9) . .
C17 C16 C17' C18' -76.5(10) . .
C15 C16 C17' C18' -179.4(6) . .
C16 C17 C18 C19 -4.5(11) . .
C16 C17 C18 N2 167.6(7) . .
C16 C17' C18' C19 0.0(12) . .
C17 C18 C19 C20 -1.2(11) . .
N2 C18 C19 C20 -172.4(9) . .
C17 C18 C19 C18' -70.7(9) . .
N2 C18 C19 C18' 118.1(13) . .
C17 C18 C19 C20' 36.0(9) . .
N2 C18 C19 C20' -135.2(8) . .
C17 C18 C19 C19 -177.3(6) . 2_665
N2 C18 C19 C19 11.5(11) . 2_665
C17' C18' C19 C20 -37.7(10) . .
C17' C18' C19 C18 86.0(11) . .
C17' C18' C19 C20' -0.1(10) . .
C17' C18' C19 C19 -179.9(7) . 2_665
C18 C19 C20 C21 6.6(12) . .
C18' C19 C20 C21 39.2(11) . .
C20' C19 C20 C21 -70.1(10) . .
C19 C19 C20 C21 -177.3(7) 2_665 .
C18 C19 C20 N2' -158.4(11) . .
C18' C19 C20 N2' -125.9(12) . .
C20' C19 C20 N2' 124.8(15) . .
C19 C19 C20 N2' 17.6(14) 2_665 .
C20 C19 C20' C21' 83.8(9) . .
C18 C19 C20' C21' -35.4(8) . .
C18' C19 C20' C21' 0.0(9) . .
C19 C19 C20' C21' 179.7(6) 2_665 .
C19 C20 C21 C16 -6.5(14) . .
N2' C20 C21 C16 159.6(11) . .
C17' C16 C21 C20 -32.1(10) . .
C21' C16 C21 C20 94.2(12) . .
C17 C16 C21 C20 0.9(11) . .
C15 C16 C21 C20 -176.2(7) . .
C17' C16 C21' C20' -0.3(9) . .
C21 C16 C21' C20' -68.8(8) . .
C17 C16 C21' C20' 33.2(8) . .
C15 C16 C21' C20' 179.3(5) . .
C19 C20' C21' C16 0.2(10) . .
N3 C22 C23 C24 0.2(5) . .
C22 C23 C24 C25 0.5(4) . .
C22 C23 C24 C27 179.6(3) . .
C23 C24 C25 C26 -0.2(5) . .
C27 C24 C25 C26 -179.2(3) . .
C24 C25 C26 N3 -0.9(6) . .
C25 C24 C27 C28 147.8(3) . .
C23 C24 C27 C28 -31.3(4) . .
C25 C24 C27 C31 -29.9(4) . .
C23 C24 C27 C31 151.0(3) . .
C31 C27 C28 C29 0.7(5) . .
C24 C27 C28 C29 -177.1(3) . .
C27 C28 C29 N4 -0.6(5) . .
N4 C30 C31 C27 -0.1(6) . .
C28 C27 C31 C30 -0.4(5) . .
C24 C27 C31 C30 177.5(3) . .
C7 C6 N1 O3 -52.7(6) . .
C5 C6 N1 O3 138.5(5) . .
C7 C6 N1 O4 127.9(5) . .
C5 C6 N1 O4 -40.9(7) . .
C10 C9 N1' O3' -56.6(16) . .
C8 C9 N1' O3' 138.3(12) . .
C10 C9 N1' O4' 129.0(14) . .
C8 C9 N1' O4' -36.2(18) . .
C23 C22 N3 C26 -1.1(5) . .
C23 C22 N3 Co1 -178.4(2) . .
C25 C26 N3 C22 1.5(5) . .
C25 C26 N3 Co1 178.8(3) . .
O1 Co1 N3 C22 -50.4(2) . .
O2 Co1 N3 C22 -159.5(2) 2_566 .
O7 Co1 N3 C22 45.6(2) . .
N4 Co1 N3 C22 -8(3) 1_545 .
O8 Co1 N3 C22 105.1(2) . .
O1 Co1 N3 C26 132.5(2) . .
O2 Co1 N3 C26 23.4(2) 2_566 .
O7 Co1 N3 C26 -131.5(2) . .
N4 Co1 N3 C26 175(3) 1_545 .
O8 Co1 N3 C26 -72.0(2) . .
C31 C30 N4 C29 0.2(5) . .
C31 C30 N4 Co1 176.0(3) . 1_565
C28 C29 N4 C30 0.2(5) . .
C28 C29 N4 Co1 -175.6(2) . 1_565
O2 C1 O1 Co1 99.5(3) . .
C2 C1 O1 Co1 -80.5(4) . .
O2 Co1 O1 C1 -88.7(3) 2_566 .
O7 Co1 O1 C1 95.8(3) . .
N4 Co1 O1 C1 6.2(3) 1_545 .
N3 Co1 O1 C1 -174.9(3) . .
O8 Co1 O1 C1 111.2(3) . .
O1 C1 O2 Co1 -25.2(3) . 2_566
C2 C1 O2 Co1 154.73(17) . 2_566
O8 C15 O7 Co1 3.5(2) . .
C16 C15 O7 Co1 -176.81(19) . .
O1 Co1 O7 C15 170.42(14) . .
O2 Co1 O7 C15 0.5(3) 2_566 .
N4 Co1 O7 C15 -97.68(15) 1_545 .
N3 Co1 O7 C15 83.57(15) . .
O8 Co1 O7 C15 -1.96(13) . .
O7 C15 O8 Co1 -3.3(2) . .
C16 C15 O8 Co1 177.0(2) . .
O1 Co1 O8 C15 -15.9(2) . .
O2 Co1 O8 C15 -176.99(14) 2_566 .
O7 Co1 O8 C15 1.96(13) . .
N4 Co1 O8 C15 88.58(15) 1_545 .
N3 Co1 O8 C15 -89.99(15) . .
C17 C18 N2 O10 66.0(12) . .
C19 C18 N2 O10 -122.5(11) . .
C17 C18 N2 O9 -120.7(15) . .
C19 C18 N2 O9 50.9(18) . .
C17 C18 N2 O9' -120.0(13) . 2_665
C19 C18 N2 O9' 51.5(15) . 2_665
C17 C18 N2 N2' -169.8(11) . 2_665
C19 C18 N2 N2' 1.8(15) . 2_665
C17 C18 N2 O10' 152.2(16) . 2_665
C19 C18 N2 O10' -36(2) . 2_665
O10 N2 O9 O9' 178(16) . 2_665
C18 N2 O9 O9' 5(17) . 2_665
N2' N2 O9 O9' 98(17) 2_665 2_665
O10' N2 O9 O9' 134(17) 2_665 2_665
O10 N2 O9 N2' 80(2) . 2_665
C18 N2 O9 N2' -92.8(14) . 2_665
O9' N2 O9 N2' -98(17) 2_665 2_665
O10' N2 O9 N2' 36.3(12) 2_665 2_665
O10 N2 O9 O10' 43.7(17) . 2_665
C18 N2 O9 O10' -129.2(10) . 2_665
O9' N2 O9 O10' -134(17) 2_665 2_665
N2' N2 O9 O10' -36.3(12) 2_665 2_665
O9 N2 O10 O10' -43.2(19) . 2_665
C18 N2 O10 O10' 129.9(11) . 2_665
O9' N2 O10 O10' -42.9(18) 2_665 2_665
N2' N2 O10 O10' 2.9(14) 2_665 2_665
O10 O10' N2' O9 -48(2) 2_665 2_665
N2 O10' N2' O9 -44.8(13) 2_665 2_665
O9 O10' N2' O9' -13(2) 2_665 .
O10 O10' N2' O9' -60(3) 2_665 .
N2 O10' N2' O9' -57(2) 2_665 .
O9 O10' N2' C20 159(3) 2_665 .
O10 O10' N2' C20 111.4(14) 2_665 .
N2 O10' N2' C20 114.1(18) 2_665 .
O9 O10' N2' N2 44.8(13) 2_665 2_665
O10 O10' N2' N2 -2.8(13) 2_665 2_665
C19 C20 N2' O9 25(3) . 2_665
C21 C20 N2' O9 -140(2) . 2_665
C19 C20 N2' O10' -125(2) . .
C21 C20 N2' O10' 69(2) . .
C19 C20 N2' O9' 46(3) . .
C21 C20 N2' O9' -120(3) . .
C19 C20 N2' N2 -30(2) . 2_665
C21 C20 N2' N2 164.3(11) . 2_665
O10' N2' O9' O9 44(7) . 2_665
C20 N2' O9' O9 -126(6) . 2_665
N2 N2' O9' O9 -24(6) 2_665 2_665
O9 N2' O9' N2 24(6) 2_665 2_665
O10' N2' O9' N2 68(3) . 2_665
C20 N2' O9' N2 -102(2) . 2_665
